data_2236527
loop_
_publ_author_name
'Talhi, Oualid'
'Fernandes, Jos\'e A.'
'Pinto, Diana C. G. A.'
'Silva, Artur M. S.'
'Almeida Paz, Filipe A.'

_publ_section_title
;
 1,3-Dicyclohexylimidazolidine-2,4,5-trione: a second polymorph
;
_journal_coeditor_code NK2188
_journal_issue 11
_journal_name_full 'Acta Crystallographica Section E'
_journal_page_first o3233
_journal_page_last o3234
_journal_paper_doi 10.1107/S1600536812043619
_journal_volume 68
_journal_year 2012
_chemical_formula_iupac 'C15 H22 N2 O3'
_chemical_formula_moiety 'C15 H22 N2 O3'
_chemical_formula_sum 'C15 H22 N2 O3'
_chemical_formula_weight 278.35
_chemical_melting_point 175
_chemical_name_common
;
 1,3-Dicyclohexylparabanic acid
;
_chemical_name_systematic
;
1,3-Dicyclohexylimidazolidine-2,4,5-trione
;
_space_group_IT_number 14
_symmetry_cell_setting monoclinic
_symmetry_space_group_name_Hall '-P 2yn'
_symmetry_space_group_name_H-M 'P 1 21/n 1'
_atom_sites_solution_hydrogens geom
_atom_sites_solution_primary direct
_atom_sites_solution_secondary difmap
_cell_angle_alpha 90.00
_cell_angle_beta 100.163(2)
_cell_angle_gamma 90.00
_cell_formula_units_Z 4
_cell_length_a 5.1980(2)
_cell_length_b 21.7123(10)
_cell_length_c 13.0244(6)
_cell_measurement_reflns_used 3876
_cell_measurement_temperature 150(2)
_cell_measurement_theta_max 29.13
_cell_measurement_theta_min 3.69
_cell_volume 1446.88(11)
_computing_cell_refinement 'SAINT-Plus (Bruker, 2005)'
_computing_data_collection 'APEX2 (Bruker, 2006)'
_computing_data_reduction 'SAINT-Plus (Bruker, 2005)'
_computing_molecular_graphics 'DIAMOND (Brandenburg, 2009)'
_computing_publication_material 'SHELXTL (Sheldrick, 2008)'
_computing_structure_refinement 'SHELXTL (Sheldrick, 2008)'
_computing_structure_solution 'SHELXTL (Sheldrick, 2008)'
_diffrn_ambient_temperature 150(2)
_diffrn_measured_fraction_theta_full 0.998
_diffrn_measured_fraction_theta_max 0.998
_diffrn_measurement_device_type 'Bruker X8 Kappa CCD APEXII'
_diffrn_measurement_method '\w and \f scans'
_diffrn_radiation_monochromator graphite
_diffrn_radiation_source 'fine-focus sealed tube'
_diffrn_radiation_type MoK\a
_diffrn_radiation_wavelength 0.71073
_diffrn_reflns_av_R_equivalents 0.0490
_diffrn_reflns_av_sigmaI/netI 0.0291
_diffrn_reflns_limit_h_max 7
_diffrn_reflns_limit_h_min -6
_diffrn_reflns_limit_k_max 29
_diffrn_reflns_limit_k_min -29
_diffrn_reflns_limit_l_max 17
_diffrn_reflns_limit_l_min -17
_diffrn_reflns_number 38115
_diffrn_reflns_theta_full 29.13
_diffrn_reflns_theta_max 29.13
_diffrn_reflns_theta_min 3.69
_diffrn_standards_number 0
_exptl_absorpt_coefficient_mu 0.089
_exptl_absorpt_correction_T_max 0.9947
_exptl_absorpt_correction_T_min 0.9885
_exptl_absorpt_correction_type multi-scan
_exptl_absorpt_process_details
;
(SADABS; Sheldrick, 1998)
;
_exptl_crystal_colour Yellow
_exptl_crystal_density_diffrn 1.278
_exptl_crystal_density_method 'not measured'
_exptl_crystal_description Block
_exptl_crystal_F_000 600
_exptl_crystal_size_max 0.13
_exptl_crystal_size_mid 0.06
_exptl_crystal_size_min 0.06
_refine_diff_density_max 0.374
_refine_diff_density_min -0.183
_refine_ls_extinction_method none
_refine_ls_goodness_of_fit_ref 1.039
_refine_ls_hydrogen_treatment constr
_refine_ls_matrix_type full
_refine_ls_number_parameters 181
_refine_ls_number_reflns 3876
_refine_ls_number_restraints 0
_refine_ls_restrained_S_all 1.039
_refine_ls_R_factor_all 0.0630
_refine_ls_R_factor_gt 0.0427
_refine_ls_shift/su_max 0.001
_refine_ls_shift/su_mean 0.000
_refine_ls_structure_factor_coef Fsqd
_refine_ls_weighting_details 'calc w=1/[\s^2^(Fo^2^)+(0.0374P)^2^+0.6588P] where P=(Fo^2^+2Fc^2^)/3'
_refine_ls_weighting_scheme calc
_refine_ls_wR_factor_gt 0.0933
_refine_ls_wR_factor_ref 0.1042
_reflns_number_gt 2999
_reflns_number_total 3876
_reflns_threshold_expression I>2\s(I)
_cod_data_source_file nk2188.cif
_cod_data_source_block I
_cod_original_sg_symbol_H-M 'P 21/n'
_cod_database_code 2236527
_cod_database_fobs_code 2236527

loop_
_symmetry_equiv_pos_as_xyz
'x, y, z'
'-x+1/2, y+1/2, -z+1/2'
'-x, -y, -z'
'x-1/2, -y-1/2, z-1/2'

loop_
_atom_site_type_symbol
_atom_site_label
_atom_site_fract_x
_atom_site_fract_y
_atom_site_fract_z
_atom_site_U_iso_or_equiv
_atom_site_adp_type
_atom_site_calc_flag
_atom_site_refinement_flags
_atom_site_occupancy
_atom_site_symmetry_multiplicity
C C1 0.9734(2) 0.59882(5) 0.12018(9) 0.0179(2) Uani d . 1 1
C C2 0.7011(2) 0.59707(6) 0.23971(10) 0.0187(2) Uani d . 1 1
C C3 0.6479(2) 0.65531(6) 0.17166(10) 0.0189(2) Uani d . 1 1
C C4 0.8265(2) 0.69411(5) 0.01391(9) 0.0182(2) Uani d . 1 1
H H4 0.9641 0.6788 -0.0245 0.022 Uiso calc R 1 1
C C5 0.9020(3) 0.75914(6) 0.05202(10) 0.0225(3) Uani d . 1 1
H H5A 1.0763 0.7585 0.0973 0.027 Uiso calc R 1 1
H H5B 0.7740 0.7748 0.0937 0.027 Uiso calc R 1 1
C C6 0.9077(3) 0.80176(6) -0.04117(11) 0.0246(3) Uani d . 1 1
H H6A 0.9480 0.8442 -0.0157 0.030 Uiso calc R 1 1
H H6B 1.0482 0.7883 -0.0785 0.030 Uiso calc R 1 1
C C7 0.6476(3) 0.80154(6) -0.11652(10) 0.0224(3) Uani d . 1 1
H H7A 0.5098 0.8190 -0.0815 0.027 Uiso calc R 1 1
H H7B 0.6613 0.8278 -0.1775 0.027 Uiso calc R 1 1
C C8 0.5724(3) 0.73639(6) -0.15326(10) 0.0255(3) Uani d . 1 1
H H8A 0.7001 0.7208 -0.1951 0.031 Uiso calc R 1 1
H H8B 0.3982 0.7371 -0.1986 0.031 Uiso calc R 1 1
C C9 0.5654(3) 0.69293(6) -0.06145(10) 0.0235(3) Uani d . 1 1
H H9A 0.4236 0.7056 -0.0242 0.028 Uiso calc R 1 1
H H9B 0.5282 0.6505 -0.0877 0.028 Uiso calc R 1 1
C C10 1.0256(2) 0.50852(5) 0.24346(10) 0.0185(2) Uani d . 1 1
H H10 1.1926 0.5048 0.2158 0.022 Uiso calc R 1 1
C C11 1.0949(3) 0.50699(6) 0.36255(10) 0.0227(3) Uani d . 1 1
H H11A 0.9339 0.5107 0.3929 0.027 Uiso calc R 1 1
H H11B 1.2105 0.5421 0.3876 0.027 Uiso calc R 1 1
C C12 1.2335(3) 0.44639(6) 0.39731(11) 0.0257(3) Uani d . 1 1
H H12A 1.4008 0.4443 0.3711 0.031 Uiso calc R 1 1
H H12B 1.2733 0.4448 0.4744 0.031 Uiso calc R 1 1
C C13 1.0635(3) 0.39147(6) 0.35622(13) 0.0334(3) Uani d . 1 1
H H13A 0.9026 0.3916 0.3871 0.040 Uiso calc R 1 1
H H13B 1.1593 0.3528 0.3773 0.040 Uiso calc R 1 1
C C14 0.9900(3) 0.39390(6) 0.23745(13) 0.0351(4) Uani d . 1 1
H H14A 0.8732 0.3589 0.2129 0.042 Uiso calc R 1 1
H H14B 1.1499 0.3897 0.2065 0.042 Uiso calc R 1 1
C C15 0.8525(3) 0.45432(6) 0.20050(11) 0.0263(3) Uani d . 1 1
H H15A 0.8176 0.4558 0.1233 0.032 Uiso calc R 1 1
H H15B 0.6832 0.4569 0.2251 0.032 Uiso calc R 1 1
N N1 0.9031(2) 0.56747(5) 0.20531(8) 0.0185(2) Uani d . 1 1
N N2 0.8172(2) 0.65170(5) 0.10196(8) 0.0182(2) Uani d . 1 1
O O1 1.13883(18) 0.58316(4) 0.07174(7) 0.0244(2) Uani d . 1 1
O O2 0.58424(18) 0.58220(4) 0.30792(7) 0.0260(2) Uani d . 1 1
O O3 0.49016(18) 0.69488(4) 0.18021(8) 0.0259(2) Uani d . 1 1

loop_
_atom_site_aniso_label
_atom_site_aniso_U_11
_atom_site_aniso_U_22
_atom_site_aniso_U_33
_atom_site_aniso_U_12
_atom_site_aniso_U_13
_atom_site_aniso_U_23
C1 0.0198(6) 0.0174(5) 0.0157(6) -0.0008(4) 0.0015(5) 0.0002(4)
C2 0.0183(6) 0.0194(5) 0.0182(6) -0.0008(4) 0.0023(5) -0.0007(4)
C3 0.0186(6) 0.0201(6) 0.0178(6) -0.0009(5) 0.0025(5) 0.0005(5)
C4 0.0201(6) 0.0183(5) 0.0160(6) 0.0007(4) 0.0031(5) 0.0049(4)
C5 0.0232(7) 0.0206(6) 0.0215(6) -0.0030(5) -0.0022(5) 0.0030(5)
C6 0.0228(7) 0.0216(6) 0.0283(7) -0.0030(5) 0.0012(5) 0.0060(5)
C7 0.0218(6) 0.0223(6) 0.0227(6) 0.0025(5) 0.0030(5) 0.0060(5)
C8 0.0282(7) 0.0262(6) 0.0198(6) -0.0003(5) -0.0019(5) 0.0037(5)
C9 0.0244(7) 0.0227(6) 0.0213(6) -0.0048(5) -0.0022(5) 0.0024(5)
C10 0.0209(6) 0.0165(5) 0.0182(6) 0.0023(4) 0.0041(5) 0.0021(4)
C11 0.0272(7) 0.0213(6) 0.0189(6) 0.0027(5) 0.0023(5) 0.0016(5)
C12 0.0277(7) 0.0278(6) 0.0210(6) 0.0061(5) 0.0026(5) 0.0055(5)
C13 0.0327(8) 0.0228(7) 0.0434(9) 0.0033(6) 0.0036(7) 0.0134(6)
C14 0.0391(8) 0.0171(6) 0.0442(9) 0.0011(6) -0.0062(7) -0.0031(6)
C15 0.0297(7) 0.0187(6) 0.0279(7) 0.0001(5) -0.0025(6) -0.0008(5)
N1 0.0214(5) 0.0175(5) 0.0176(5) 0.0015(4) 0.0059(4) 0.0019(4)
N2 0.0196(5) 0.0176(5) 0.0178(5) 0.0020(4) 0.0044(4) 0.0027(4)
O1 0.0287(5) 0.0242(4) 0.0225(5) 0.0060(4) 0.0105(4) 0.0031(4)
O2 0.0259(5) 0.0288(5) 0.0255(5) 0.0017(4) 0.0110(4) 0.0057(4)
O3 0.0251(5) 0.0254(5) 0.0284(5) 0.0074(4) 0.0079(4) 0.0030(4)

loop_
_atom_type_symbol
_atom_type_description
_atom_type_scat_dispersion_real
_atom_type_scat_dispersion_imag
_atom_type_scat_source
C C 0.0033 0.0016 'International Tables Vol C Tables 4.2.6.8 and 6.1.1.4'
H H 0.0000 0.0000 'International Tables Vol C Tables 4.2.6.8 and 6.1.1.4'
N N 0.0061 0.0033 'International Tables Vol C Tables 4.2.6.8 and 6.1.1.4'
O O 0.0106 0.0060 'International Tables Vol C Tables 4.2.6.8 and 6.1.1.4'

loop_
_geom_angle_atom_site_label_1
_geom_angle_atom_site_label_2
_geom_angle_atom_site_label_3
_geom_angle
O1 C1 N2 126.12(11)
O1 C1 N1 126.00(11)
N2 C1 N1 107.88(10)
O2 C2 N1 129.00(12)
O2 C2 C3 125.55(11)
N1 C2 C3 105.45(10)
O3 C3 N2 128.81(12)
O3 C3 C2 125.96(11)
N2 C3 C2 105.22(10)
N2 C4 C5 111.47(10)
N2 C4 C9 109.93(10)
C5 C4 C9 111.89(10)
N2 C4 H4 107.8
C5 C4 H4 107.8
C9 C4 H4 107.8
C4 C5 C6 109.97(10)
C4 C5 H5A 109.7
C6 C5 H5A 109.7
C4 C5 H5B 109.7
C6 C5 H5B 109.7
H5A C5 H5B 108.2
C7 C6 C5 111.69(11)
C7 C6 H6A 109.3
C5 C6 H6A 109.3
C7 C6 H6B 109.3
C5 C6 H6B 109.3
H6A C6 H6B 107.9
C8 C7 C6 110.79(11)
C8 C7 H7A 109.5
C6 C7 H7A 109.5
C8 C7 H7B 109.5
C6 C7 H7B 109.5
H7A C7 H7B 108.1
C7 C8 C9 111.59(11)
C7 C8 H8A 109.3
C9 C8 H8A 109.3
C7 C8 H8B 109.3
C9 C8 H8B 109.3
H8A C8 H8B 108.0
C4 C9 C8 110.55(11)
C4 C9 H9A 109.5
C8 C9 H9A 109.5
C4 C9 H9B 109.5
C8 C9 H9B 109.5
H9A C9 H9B 108.1
N1 C10 C15 110.74(10)
N1 C10 C11 111.77(10)
C15 C10 C11 111.92(10)
N1 C10 H10 107.4
C15 C10 H10 107.4
C11 C10 H10 107.4
C10 C11 C12 109.47(10)
C10 C11 H11A 109.8
C12 C11 H11A 109.8
C10 C11 H11B 109.8
C12 C11 H11B 109.8
H11A C11 H11B 108.2
C13 C12 C11 110.82(11)
C13 C12 H12A 109.5
C11 C12 H12A 109.5
C13 C12 H12B 109.5
C11 C12 H12B 109.5
H12A C12 H12B 108.1
C12 C13 C14 110.77(12)
C12 C13 H13A 109.5
C14 C13 H13A 109.5
C12 C13 H13B 109.5
C14 C13 H13B 109.5
H13A C13 H13B 108.1
C13 C14 C15 111.56(12)
C13 C14 H14A 109.3
C15 C14 H14A 109.3
C13 C14 H14B 109.3
C15 C14 H14B 109.3
H14A C14 H14B 108.0
C10 C15 C14 109.49(11)
C10 C15 H15A 109.8
C14 C15 H15A 109.8
C10 C15 H15B 109.8
C14 C15 H15B 109.8
H15A C15 H15B 108.2
C2 N1 C1 110.60(10)
C2 N1 C10 127.27(10)
C1 N1 C10 121.98(10)
C3 N2 C1 110.76(10)
C3 N2 C4 126.14(10)
C1 N2 C4 122.96(10)

loop_
_geom_bond_atom_site_label_1
_geom_bond_atom_site_label_2
_geom_bond_distance
C1 O1 1.2017(15)
C1 N2 1.4022(15)
C1 N1 1.4033(15)
C2 O2 1.2052(15)
C2 N1 1.3723(16)
C2 C3 1.5409(17)
C3 O3 1.2062(15)
C3 N2 1.3734(16)
C4 N2 1.4781(15)
C4 C5 1.5250(17)
C4 C9 1.5284(18)
C4 H4 1.0000
C5 C6 1.5307(18)
C5 H5A 0.9900
C5 H5B 0.9900
C6 C7 1.5239(18)
C6 H6A 0.9900
C6 H6B 0.9900
C7 C8 1.5220(18)
C7 H7A 0.9900
C7 H7B 0.9900
C8 C9 1.5288(18)
C8 H8A 0.9900
C8 H8B 0.9900
C9 H9A 0.9900
C9 H9B 0.9900
C10 N1 1.4760(15)
C10 C15 1.5262(17)
C10 C11 1.5296(17)
C10 H10 1.0000
C11 C12 1.5297(18)
C11 H11A 0.9900
C11 H11B 0.9900
C12 C13 1.524(2)
C12 H12A 0.9900
C12 H12B 0.9900
C13 C14 1.527(2)
C13 H13A 0.9900
C13 H13B 0.9900
C14 C15 1.5302(19)
C14 H14A 0.9900
C14 H14B 0.9900
C15 H15A 0.9900
C15 H15B 0.9900

loop_
_geom_hbond_atom_site_label_D
_geom_hbond_atom_site_label_H
_geom_hbond_atom_site_label_A
_geom_hbond_site_symmetry_A
_geom_hbond_distance_DH
_geom_hbond_distance_HA
_geom_hbond_distance_DA
_geom_hbond_angle_DHA
C7 H7B Cg 4_575 0.99 2.78 3.5511(14) 135
C11 H11B O2 1_655 0.99 2.51 3.2065(18) 127

loop_
_geom_torsion_atom_site_label_1
_geom_torsion_atom_site_label_2
_geom_torsion_atom_site_label_3
_geom_torsion_atom_site_label_4
_geom_torsion
O2 C2 C3 O3 3.1(2)
N1 C2 C3 O3 -177.10(12)
O2 C2 C3 N2 -177.10(12)
N1 C2 C3 N2 2.67(13)
N2 C4 C5 C6 -179.59(10)
C9 C4 C5 C6 -56.03(14)
C4 C5 C6 C7 56.11(15)
C5 C6 C7 C8 -56.18(15)
C6 C7 C8 C9 55.57(15)
N2 C4 C9 C8 -179.76(10)
C5 C4 C9 C8 55.82(14)
C7 C8 C9 C4 -55.24(15)
N1 C10 C11 C12 -177.09(10)
C15 C10 C11 C12 58.05(14)
C10 C11 C12 C13 -57.32(15)
C11 C12 C13 C14 57.00(16)
C12 C13 C14 C15 -56.42(17)
N1 C10 C15 C14 177.51(12)
C11 C10 C15 C14 -57.06(15)
C13 C14 C15 C10 55.77(17)
O2 C2 N1 C1 176.75(13)
C3 C2 N1 C1 -3.01(13)
O2 C2 N1 C10 1.1(2)
C3 C2 N1 C10 -178.71(11)
O1 C1 N1 C2 -177.91(12)
N2 C1 N1 C2 2.28(14)
O1 C1 N1 C10 -1.95(19)
N2 C1 N1 C10 178.24(10)
C15 C10 N1 C2 76.87(15)
C11 C10 N1 C2 -48.64(16)
C15 C10 N1 C1 -98.38(13)
C11 C10 N1 C1 136.10(12)
O3 C3 N2 C1 178.39(13)
C2 C3 N2 C1 -1.36(13)
O3 C3 N2 C4 -5.9(2)
C2 C3 N2 C4 174.36(11)
O1 C1 N2 C3 179.78(12)
N1 C1 N2 C3 -0.41(14)
O1 C1 N2 C4 3.89(19)
N1 C1 N2 C4 -176.29(10)
C5 C4 N2 C3 64.30(16)
C9 C4 N2 C3 -60.36(15)
C5 C4 N2 C1 -120.46(12)
C9 C4 N2 C1 114.87(13)

loop_
_cod_related_entry_id
_cod_related_entry_database
_cod_related_entry_code
1 ChemSpider 1551615
